data_2001794
loop_
_publ_author_name
'Ng, S. W.'

_publ_section_title
;
 Structure of bis(2-methoxycarbonylethyl-<i>C</i>',<i>O</i>)tin
 dichloride
;
_journal_issue 4
_journal_name_full 'Acta Crystallographica Section C'
_journal_page_first 753
_journal_page_last 754
_journal_paper_doi 10.1107/S0108270192008862
_journal_volume 49
_journal_year 1993
_chemical_formula_sum 'C8 H14 Cl2 O4 Sn'
_chemical_formula_weight 363.79
_space_group_IT_number 14
_space_group_name_Hall '-P 2yn'
_space_group_name_H-M_alt 'P 1 21/n 1'
_symmetry_cell_setting monoclinic
_symmetry_space_group_name_H-M 'P 1 21/n 1'
_cell_angle_alpha 90
_cell_angle_beta 94.270(10)
_cell_angle_gamma 90
_cell_formula_units_Z 4
_cell_length_a 7.984(2)
_cell_length_b 16.019(2)
_cell_length_c 10.172(2)
_cell_volume 1297.3(4)
_diffrn_radiation_type Mo
_diffrn_radiation_wavelength 0.71073
_exptl_absorpt_coefficient_mu 2.384
_exptl_crystal_density_diffrn 1.863
_exptl_crystal_F_000 712
_cod_data_source_file oh1001.cif
_cod_data_source_block oh1001_structure_1_of_1
_cod_original_sg_symbol_H-M 'P 21/n'
_cod_original_formula_sum 'C8 H14 Cl2 O4 Sn1'
_cod_database_code 2001794

loop_
_space_group_symop_id
_space_group_symop_operation_xyz
1 x,y,z
2 -x+1/2,y+1/2,-z+1/2
3 -x,-y,-z
4 x+1/2,-y+1/2,z+1/2

loop_
_atom_site_label
_atom_site_fract_x
_atom_site_fract_y
_atom_site_fract_z
Sn .01028(3) .179000(10) .31811(2)
Cl1 -.24430(10) .09896(7) .31330(10)
Cl2 -.06570(10) .28078(6) .47780(10)
O1 .3427(3) -.0042(2) .1423(2)
O2 .1158(3) .0742(2) .1568(2)
O3 .3652(3) .3730(2) .2015(3)
O4 .2782(3) .2605(2) .3043(2)
C1 .1791(4) .0981(2) .4273(3)
C2 .3121(4) .0653(2) .3434(4)
C3 .2459(4) .0453(2) .2060(3)
C4 .2866(5) -.0243(3) .0068(4)
C5 -.0244(5) .2528(3) .1463(4)
C6 .0881(5) .3278(2) .1476(4)
C7 .2528(4) .3158(2) .2249(3)
C8 .5288(5) .3639(3) .2723(4)
H1 .092(4) .062(2) .456(3)
H2 .233(4) .130(2) .498(3)
H3 .356(4) .018(2) .379(3)
H4 .386(4) .102(2) .334(3)
H5 .366(4) -.065(2) -.013(3)
H6 .163(4) -.035(2) .001(3)
H7 .290(4) .022(2) -.041(3)
H8 -.130(4) .263(2) .125(3)
H9 .017(4) .228(2) .090(3)
H10 .029(4) .371(2) .192(3)
H11 .118(4) .350(2) .063(4)
H12 .597(4) .413(2) .239(3)
H13 .521(4) .371(2) .360(3)
H14 .578(4) .313(2) .243(4)

loop_
_geom_angle_atom_site_label_1
_geom_angle_atom_site_label_2
_geom_angle_atom_site_label_3
_geom_angle
Cl1 Sn Cl2 96.87(4)
Cl1 Sn O2 87.41(6)
Cl1 Sn O4 175.54(6)
Cl1 Sn C1 100.90(10)
Cl1 Sn C5 102.90(10)
Cl2 Sn O2 175.18(6)
Cl2 Sn O4 86.82(7)
Cl2 Sn C1 104.00(10)
Cl2 Sn C5 98.90(10)
O2 Sn O4 89.02(9)
O2 Sn C1 72.90(10)
O2 Sn C5 82.20(10)
O4 Sn C1 80.60(10)
O4 Sn C5 73.90(10)
C1 Sn C5 144.5(2)
Sn O2 C3 107.5(2)
Sn O4 C7 108.5(2)
Sn C1 C2 111.4(2)
Sn C5 C6 113.6(3)
C3 O1 C4 116.8(3)
C7 O3 C8 116.2(3)
C1 C2 C3 112.9(3)
O1 C3 O2 123.0(3)
O1 C3 C2 114.3(3)
O2 C3 C2 122.6(3)
C5 C6 C7 113.9(3)
O3 C7 O4 123.3(3)
O3 C7 C6 113.6(3)
O4 C7 C6 123.0(3)

loop_
_geom_bond_atom_site_label_1
_geom_bond_atom_site_label_2
_geom_bond_distance
Sn Cl1 2.4004(9)
Sn Cl2 2.4104(10)
Sn O2 2.536(2)
Sn O4 2.519(2)
Sn C1 2.122(4)
Sn C5 2.111(4)
O1 C3 1.311(4)
O1 C4 1.454(5)
O2 C3 1.211(4)
O3 C7 1.316(4)
O3 C8 1.451(5)
O4 C7 1.206(4)
C1 C2 1.506(5)
C2 C3 1.492(5)
C5 C6 1.500(6)
C6 C7 1.493(5)
